data_1531024
loop_
_publ_author_name
'Zid, M.F.'
'Jouini, T.'
'Jouini, N.'
'Omezzine, M.'

_publ_section_title
;
 Structure cristalline de K3 Nb As2 O9
;
_journal_name_full 'Journal of Solid State Chemistry'
_journal_page_first 14
_journal_page_last 20
_journal_volume 82
_journal_year 1989
_chemical_formula_sum 'As2 K3 Nb O9'
_chemical_name_systematic 'K3 (Nb As2 O9)'
_space_group_IT_number 62
_symmetry_space_group_name_Hall '-P 2ac 2n'
_symmetry_space_group_name_H-M 'P n m a'
_cell_angle_alpha 90
_cell_angle_beta 90
_cell_angle_gamma 90
_cell_formula_units_Z 4
_cell_length_a 22.389
_cell_length_b 5.436
_cell_length_c 7.87
_cell_volume 957.831
_citation_journal_id_ASTM JSSCBI
_cod_data_source_file Zid_JSSCBI_1989_1825.cif
_cod_data_source_block As2K3Nb1O9
_cod_original_cell_volume 957.8309
_cod_original_formula_sum 'As2 K3 Nb1 O9'
_cod_database_code 1531024

loop_
_symmetry_equiv_pos_as_xyz
x,y,z
-x+1/2,-y,z+1/2
x+1/2,-y+1/2,-z+1/2
-x,y+1/2,-z
-x,-y,-z
x-1/2,y,-z-1/2
-x-1/2,y-1/2,z-1/2
x,-y-1/2,z

loop_
_atom_site_label
_atom_site_type_symbol
_atom_site_fract_x
_atom_site_fract_y
_atom_site_fract_z
_atom_site_occupancy
_atom_site_U_iso_or_equiv
O2 O-2 0.4885 0.25 0.296 1 0.0
O4 O-2 0.4587 0.25 -0.055 1 0.0
O1 O-2 0.4061 0.75 0.479 1 0.0
As2 As+5 0.2907 0.25 0.5464 1 0.0
K2 K+1 0.2028 0.75 0.5212 1 0.0
O6 O-2 0.3896 0.495 0.167 1 0.0
O7 O-2 0.2981 0.497 0.414 1 0.0
O3 O-2 0.3397 0.25 0.699 1 0.0
Nb1 Nb+5 0.3542 0.75 0.3156 1 0.0
O5 O-2 0.2829 0.75 0.103 1 0.0
K3 K+1 0.3997 0.75 0.8467 1 0.0
As1 As+5 0.4385 0.25 0.1419 1 0.0
K1 K+1 0.467 0.25 0.6209 1 0.0
